data_7003589
loop_
_publ_author_name
'Huang, Chi-An'
'Ho, Chia-Lin'
'Chen, Chi-Tien'

_publ_section_title
;
 Structural and catalytic studies of lithium complexes bearing pendant
 aminophenolate ligands
;
_journal_issue 26
_journal_name_full 'Dalton Transactions'
_journal_page_first 3502
_journal_page_last 3510
_journal_paper_doi 10.1039/b717370a
_journal_year 2008
_chemical_formula_sum 'C24 H34 Li N O2'
_chemical_formula_weight 375.46
_chemical_name_systematic
;
?
;
_space_group_IT_number 2
_symmetry_cell_setting triclinic
_symmetry_space_group_name_Hall '-P 1'
_symmetry_space_group_name_H-M 'P -1'
_atom_sites_solution_hydrogens geom
_atom_sites_solution_primary direct
_atom_sites_solution_secondary difmap
_audit_creation_method SHELXL-97
_cell_angle_alpha 96.694(2)
_cell_angle_beta 90.990(2)
_cell_angle_gamma 92.233(2)
_cell_formula_units_Z 2
_cell_length_a 9.6656(8)
_cell_length_b 10.6883(9)
_cell_length_c 10.9810(9)
_cell_measurement_reflns_used 2929
_cell_measurement_temperature 293(2)
_cell_measurement_theta_max 25.995
_cell_measurement_theta_min 2.794
_cell_volume 1125.57(16)
_computing_cell_refinement 'Bruker SMART'
_computing_data_collection 'Bruker SMART'
_computing_data_reduction 'Bruker SHELXTL'
_computing_molecular_graphics 'Bruker SHELXTL'
_computing_publication_material 'Bruker SHELXTL'
_computing_structure_refinement 'SHELXL-97 (Sheldrick, 1997)'
_computing_structure_solution 'SHELXS-97 (Sheldrick, 1990)'
_diffrn_ambient_temperature 293(2)
_diffrn_measured_fraction_theta_full 0.983
_diffrn_measured_fraction_theta_max 0.983
_diffrn_measurement_device_type 'CCD area detector'
_diffrn_measurement_method 'phi and omega scans'
_diffrn_radiation_monochromator graphite
_diffrn_radiation_source 'fine-focus sealed tube'
_diffrn_radiation_type MoK\a
_diffrn_radiation_wavelength 0.71073
_diffrn_reflns_av_R_equivalents 0.0381
_diffrn_reflns_av_sigmaI/netI 0.0359
_diffrn_reflns_limit_h_max 11
_diffrn_reflns_limit_h_min -8
_diffrn_reflns_limit_k_max 13
_diffrn_reflns_limit_k_min -13
_diffrn_reflns_limit_l_max 13
_diffrn_reflns_limit_l_min -13
_diffrn_reflns_number 6425
_diffrn_reflns_theta_full 26.02
_diffrn_reflns_theta_max 26.02
_diffrn_reflns_theta_min 1.87
_exptl_absorpt_coefficient_mu 0.068
_exptl_absorpt_correction_T_max 1.000
_exptl_absorpt_correction_T_min 0.324
_exptl_absorpt_correction_type SADABS
_exptl_crystal_colour colorless
_exptl_crystal_density_diffrn 1.108
_exptl_crystal_density_method 'not measured'
_exptl_crystal_description parallelpiped
_exptl_crystal_F_000 408
_exptl_crystal_size_max 0.18
_exptl_crystal_size_mid 0.12
_exptl_crystal_size_min 0.10
_refine_diff_density_max 0.322
_refine_diff_density_min -0.405
_refine_diff_density_rms 0.067
_refine_ls_extinction_method none
_refine_ls_goodness_of_fit_ref 0.996
_refine_ls_hydrogen_treatment mixed
_refine_ls_matrix_type full
_refine_ls_number_parameters 253
_refine_ls_number_reflns 4358
_refine_ls_number_restraints 0
_refine_ls_restrained_S_all 0.996
_refine_ls_R_factor_all 0.0892
_refine_ls_R_factor_gt 0.0746
_refine_ls_shift/su_max 0.000
_refine_ls_shift/su_mean 0.000
_refine_ls_structure_factor_coef Fsqd
_refine_ls_weighting_details 'calc w=1/[\s^2^(Fo^2^)+(0.1800P)^2^+0.0000P] where P=(Fo^2^+2Fc^2^)/3'
_refine_ls_weighting_scheme calc
_refine_ls_wR_factor_gt 0.2144
_refine_ls_wR_factor_ref 0.2336
_reflns_number_gt 3229
_reflns_number_total 4358
_reflns_threshold_expression >2sigma(I)
_cod_data_source_file b717370a.txt
_cod_data_source_block compound3
_cod_depositor_comments
;
The following automatic conversions were performed:
'_symmetry_cell_setting' value 'Triclinic' changed to 'triclinic'
according to '/home/saulius/struct/CIF-dictionaries/cif_core.dic'
dictionary named 'cif_core.dic' version 2.4.1 from 2010-06-29.

Automatic conversion script
Id: cif_fix_enum 1527 2010-12-29 10:47:43Z saulius 
;
_cod_original_sg_symbol_H-M P-1
_cod_database_code 7003589

loop_
_symmetry_equiv_pos_as_xyz
'x, y, z'
'-x, -y, -z'

loop_
_atom_site_label
_atom_site_type_symbol
_atom_site_fract_x
_atom_site_fract_y
_atom_site_fract_z
_atom_site_U_iso_or_equiv
_atom_site_adp_type
_atom_site_occupancy
_atom_site_symmetry_multiplicity
_atom_site_calc_flag
_atom_site_refinement_flags
_atom_site_disorder_assembly
_atom_site_disorder_group
Li Li -0.0203(3) 0.0894(3) 0.5825(3) 0.0446(7) Uani 1 1 d . . .
O1 O 0.10641(13) 0.07463(11) 0.45620(11) 0.0420(4) Uani 1 1 d . . .
O2 O 0.13495(15) -0.24636(13) 0.42682(12) 0.0498(4) Uani 1 1 d . . .
N N 0.03459(16) -0.10740(14) 0.22561(13) 0.0413(4) Uani 1 1 d . . .
C1 C 0.20222(18) 0.11596(16) 0.38454(16) 0.0378(4) Uani 1 1 d . . .
C2 C 0.32852(19) 0.18241(17) 0.42982(16) 0.0410(4) Uani 1 1 d . . .
C3 C 0.4208(2) 0.22231(18) 0.34639(17) 0.0463(5) Uani 1 1 d . . .
H3A H 0.5013 0.2659 0.3773 0.056 Uiso 1 1 calc R . .
C4 C 0.4024(2) 0.20221(18) 0.21915(17) 0.0454(5) Uani 1 1 d . . .
C5 C 0.2820(2) 0.13517(17) 0.17660(17) 0.0438(4) Uani 1 1 d . . .
H5A H 0.2665 0.1173 0.0924 0.053 Uiso 1 1 calc R . .
C6 C 0.18369(19) 0.09375(16) 0.25545(16) 0.0399(4) Uani 1 1 d . . .
C7 C 0.0527(2) 0.02584(17) 0.20117(17) 0.0446(5) Uani 1 1 d . . .
H7A H -0.0261 0.0715 0.2333 0.053 Uiso 1 1 calc R . .
H7B H 0.0521 0.0281 0.1131 0.053 Uiso 1 1 calc R . .
C8 C -0.0796(3) -0.1653(3) 0.1430(2) 0.0722(7) Uani 1 1 d . . .
H8A H -0.0947 -0.2521 0.1559 0.108 Uiso 1 1 calc R . .
H8B H -0.0552 -0.1605 0.0592 0.108 Uiso 1 1 calc R . .
H8C H -0.1627 -0.1209 0.1603 0.108 Uiso 1 1 calc R . .
C9 C 0.1595(2) -0.17741(18) 0.19249(18) 0.0492(5) Uani 1 1 d . . .
H9A H 0.2383 -0.1367 0.2391 0.059 Uiso 1 1 calc R . .
H9B H 0.1770 -0.1742 0.1062 0.059 Uiso 1 1 calc R . .
C10 C 0.1463(2) -0.31308(18) 0.2167(2) 0.0498(5) Uani 1 1 d . . .
C11 C 0.13738(19) -0.34602(18) 0.33484(19) 0.0467(5) Uani 1 1 d . . .
C12 C 0.1326(3) -0.4709(2) 0.3568(3) 0.0638(6) Uani 1 1 d . . .
H12A H 0.1271 -0.4913 0.4367 0.077 Uiso 1 1 calc R . .
C13 C 0.1359(3) -0.5648(2) 0.2603(3) 0.0802(8) Uani 1 1 d . . .
H13A H 0.1353 -0.6486 0.2753 0.096 Uiso 1 1 calc R . .
C14 C 0.1401(4) -0.5359(2) 0.1428(3) 0.0874(9) Uani 1 1 d . . .
H14A H 0.1392 -0.5998 0.0776 0.105 Uiso 1 1 calc R . .
C15 C 0.1458(3) -0.4107(2) 0.1211(2) 0.0698(7) Uani 1 1 d . . .
H15A H 0.1493 -0.3914 0.0407 0.084 Uiso 1 1 calc R . .
C16 C 0.5132(2) 0.2500(2) 0.13452(19) 0.0568(6) Uani 1 1 d . . .
C17 C 0.6441(3) 0.1752(3) 0.1451(3) 0.0863(9) Uani 1 1 d . . .
H17A H 0.6227 0.0874 0.1203 0.129 Uiso 1 1 calc R . .
H17B H 0.6778 0.1864 0.2286 0.129 Uiso 1 1 calc R . .
H17C H 0.7138 0.2050 0.0931 0.129 Uiso 1 1 calc R . .
C18 C 0.5489(4) 0.3901(3) 0.1740(3) 0.0930(10) Uani 1 1 d . . .
H18A H 0.5807 0.4013 0.2580 0.139 Uiso 1 1 calc R . .
H18B H 0.4679 0.4379 0.1656 0.139 Uiso 1 1 calc R . .
H18C H 0.6204 0.4188 0.1230 0.139 Uiso 1 1 calc R . .
C19 C 0.4651(3) 0.2357(3) 0.0004(2) 0.0863(9) Uani 1 1 d . . .
H19A H 0.4427 0.1484 -0.0266 0.129 Uiso 1 1 calc R . .
H19B H 0.5377 0.2655 -0.0488 0.129 Uiso 1 1 calc R . .
H19C H 0.3846 0.2841 -0.0079 0.129 Uiso 1 1 calc R . .
C20 C 0.3579(2) 0.2121(2) 0.56886(17) 0.0489(5) Uani 1 1 d . . .
C21 C 0.3517(3) 0.0909(2) 0.6307(2) 0.0631(6) Uani 1 1 d . . .
H21A H 0.4188 0.0344 0.5951 0.095 Uiso 1 1 calc R . .
H21B H 0.2608 0.0514 0.6189 0.095 Uiso 1 1 calc R . .
H21C H 0.3717 0.1108 0.7169 0.095 Uiso 1 1 calc R . .
C22 C 0.5027(3) 0.2750(3) 0.5979(2) 0.0751(8) Uani 1 1 d . . .
H22A H 0.5720 0.2193 0.5652 0.113 Uiso 1 1 calc R . .
H22B H 0.5161 0.2926 0.6851 0.113 Uiso 1 1 calc R . .
H22C H 0.5103 0.3523 0.5614 0.113 Uiso 1 1 calc R . .
C23 C 0.2524(2) 0.3054(2) 0.6236(2) 0.0587(6) Uani 1 1 d . . .
H23A H 0.1603 0.2695 0.6076 0.088 Uiso 1 1 calc R . .
H23B H 0.2622 0.3824 0.5868 0.088 Uiso 1 1 calc R . .
H23C H 0.2685 0.3227 0.7105 0.088 Uiso 1 1 calc R . .
C24 C 0.1485(3) -0.2740(3) 0.5504(2) 0.0686(7) Uani 1 1 d . . .
H24A H 0.1452 -0.1974 0.6052 0.103 Uiso 1 1 calc R . .
H24B H 0.2353 -0.3123 0.5614 0.103 Uiso 1 1 calc R . .
H24C H 0.0740 -0.3309 0.5676 0.103 Uiso 1 1 calc R . .

loop_
_atom_site_aniso_label
_atom_site_aniso_U_11
_atom_site_aniso_U_22
_atom_site_aniso_U_33
_atom_site_aniso_U_23
_atom_site_aniso_U_13
_atom_site_aniso_U_12
Li 0.0508(17) 0.0449(16) 0.0383(15) 0.0082(13) 0.0064(13) -0.0063(13)
O1 0.0441(7) 0.0453(7) 0.0360(7) 0.0059(5) 0.0051(5) -0.0104(5)
O2 0.0578(9) 0.0503(8) 0.0415(8) 0.0069(6) -0.0018(6) 0.0012(6)
N 0.0432(8) 0.0427(8) 0.0377(8) 0.0071(6) 0.0000(6) -0.0081(6)
C1 0.0431(10) 0.0355(9) 0.0350(9) 0.0072(7) 0.0011(7) -0.0045(7)
C2 0.0441(10) 0.0443(9) 0.0337(9) 0.0038(7) -0.0008(7) -0.0066(7)
C3 0.0456(10) 0.0507(11) 0.0409(10) 0.0038(8) 0.0001(8) -0.0134(8)
C4 0.0531(11) 0.0472(10) 0.0356(9) 0.0081(8) 0.0051(8) -0.0109(8)
C5 0.0564(11) 0.0422(10) 0.0327(9) 0.0071(7) -0.0001(8) -0.0078(8)
C6 0.0493(10) 0.0358(9) 0.0342(9) 0.0065(7) -0.0027(7) -0.0078(7)
C7 0.0515(11) 0.0448(10) 0.0378(9) 0.0114(8) -0.0083(8) -0.0091(8)
C8 0.0743(16) 0.0835(17) 0.0566(14) 0.0081(12) -0.0062(12) -0.0203(13)
C9 0.0555(12) 0.0485(11) 0.0433(10) 0.0049(8) 0.0135(8) -0.0060(8)
C10 0.0526(11) 0.0427(10) 0.0531(11) 0.0017(8) 0.0099(9) -0.0036(8)
C11 0.0410(10) 0.0430(10) 0.0562(12) 0.0063(8) 0.0060(8) -0.0006(7)
C12 0.0681(15) 0.0488(12) 0.0780(16) 0.0197(11) 0.0128(12) 0.0047(10)
C13 0.098(2) 0.0401(12) 0.103(2) 0.0084(13) 0.0196(16) 0.0055(12)
C14 0.113(2) 0.0480(14) 0.096(2) -0.0172(13) 0.0197(18) 0.0006(14)
C15 0.0937(18) 0.0537(13) 0.0594(14) -0.0056(10) 0.0148(12) 0.0022(12)
C16 0.0625(13) 0.0652(13) 0.0423(11) 0.0100(9) 0.0100(9) -0.0173(10)
C17 0.0680(17) 0.127(3) 0.0653(16) 0.0183(16) 0.0210(13) -0.0021(16)
C18 0.118(3) 0.0763(18) 0.0829(19) 0.0108(14) 0.0337(17) -0.0428(17)
C19 0.088(2) 0.125(2) 0.0466(13) 0.0271(14) 0.0082(12) -0.0353(17)
C20 0.0480(11) 0.0636(12) 0.0335(9) 0.0030(8) -0.0026(8) -0.0086(9)
C21 0.0725(15) 0.0768(15) 0.0415(11) 0.0131(10) -0.0047(10) 0.0067(12)
C22 0.0556(14) 0.119(2) 0.0456(12) -0.0031(13) -0.0072(10) -0.0246(13)
C23 0.0688(14) 0.0598(13) 0.0443(11) -0.0044(9) 0.0029(10) -0.0081(10)
C24 0.0824(17) 0.0798(16) 0.0458(12) 0.0172(11) -0.0026(11) 0.0059(13)

loop_
_atom_type_symbol
_atom_type_description
_atom_type_scat_dispersion_real
_atom_type_scat_dispersion_imag
_atom_type_scat_source
C C 0.0033 0.0016 'International Tables Vol C Tables 4.2.6.8 and 6.1.1.4'
H H 0.0000 0.0000 'International Tables Vol C Tables 4.2.6.8 and 6.1.1.4'
Li Li -0.0003 0.0001 'International Tables Vol C Tables 4.2.6.8 and 6.1.1.4'
N N 0.0061 0.0033 'International Tables Vol C Tables 4.2.6.8 and 6.1.1.4'
O O 0.0106 0.0060 'International Tables Vol C Tables 4.2.6.8 and 6.1.1.4'

loop_
_geom_angle_atom_site_label_1
_geom_angle_atom_site_label_2
_geom_angle_atom_site_label_3
_geom_angle
_geom_angle_site_symmetry_1
_geom_angle_site_symmetry_3
_geom_angle_publ_flag
O1 Li O1 96.09(15) . 2_556 ?
O1 Li O2 110.16(15) . 2_556 ?
O1 Li O2 119.64(18) 2_556 2_556 ?
O1 Li N 142.63(19) . 2_556 ?
O1 Li N 99.35(14) 2_556 2_556 ?
O2 Li N 91.21(13) 2_556 2_556 ?
O1 Li Li 48.83(11) . 2_556 ?
O1 Li Li 47.26(11) 2_556 2_556 ?
O2 Li Li 129.0(2) 2_556 2_556 ?
N Li Li 135.2(2) 2_556 2_556 ?
C1 O1 Li 155.28(15) . . ?
C1 O1 Li 120.40(14) . 2_556 ?
Li O1 Li 83.91(15) . 2_556 ?
C11 O2 C24 117.55(17) . . ?
C11 O2 Li 124.07(15) . 2_556 ?
C24 O2 Li 110.82(16) . 2_556 ?
C9 N C7 110.75(15) . . ?
C9 N C8 106.88(17) . . ?
C7 N C8 106.81(16) . . ?
C9 N Li 107.74(14) . 2_556 ?
C7 N Li 102.22(13) . 2_556 ?
C8 N Li 122.20(16) . 2_556 ?
O1 C1 C6 119.71(15) . . ?
O1 C1 C2 123.68(15) . . ?
C6 C1 C2 116.61(16) . . ?
C3 C2 C1 118.69(16) . . ?
C3 C2 C20 120.72(16) . . ?
C1 C2 C20 120.57(16) . . ?
C2 C3 C4 125.01(17) . . ?
C5 C4 C3 115.75(17) . . ?
C5 C4 C16 123.67(17) . . ?
C3 C4 C16 120.56(17) . . ?
C4 C5 C6 122.26(17) . . ?
C5 C6 C1 121.65(16) . . ?
C5 C6 C7 118.74(16) . . ?
C1 C6 C7 119.60(16) . . ?
N C7 C6 115.00(15) . . ?
N C9 C10 112.63(16) . . ?
C11 C10 C15 117.3(2) . . ?
C11 C10 C9 121.59(18) . . ?
C15 C10 C9 121.1(2) . . ?
O2 C11 C12 123.3(2) . . ?
O2 C11 C10 115.45(17) . . ?
C12 C11 C10 121.2(2) . . ?
C13 C12 C11 119.8(2) . . ?
C14 C13 C12 120.5(2) . . ?
C13 C14 C15 119.6(2) . . ?
C14 C15 C10 121.5(3) . . ?
C19 C16 C17 108.6(2) . . ?
C19 C16 C18 107.9(2) . . ?
C17 C16 C18 109.0(2) . . ?
C19 C16 C4 112.47(19) . . ?
C17 C16 C4 109.08(19) . . ?
C18 C16 C4 109.68(19) . . ?
C21 C20 C23 111.15(17) . . ?
C21 C20 C22 106.95(19) . . ?
C23 C20 C22 106.87(19) . . ?
C21 C20 C2 110.55(16) . . ?
C23 C20 C2 108.97(16) . . ?
C22 C20 C2 112.31(16) . . ?

loop_
_geom_bond_atom_site_label_1
_geom_bond_atom_site_label_2
_geom_bond_distance
_geom_bond_site_symmetry_2
_geom_bond_publ_flag
Li O1 1.863(3) . ?
Li O1 1.910(3) 2_556 ?
Li O2 2.058(4) 2_556 ?
Li N 2.101(3) 2_556 ?
Li Li 2.522(6) 2_556 ?
O1 C1 1.321(2) . ?
O1 Li 1.910(3) 2_556 ?
O2 C11 1.381(2) . ?
O2 C24 1.427(3) . ?
O2 Li 2.058(4) 2_556 ?
N C9 1.474(3) . ?
N C7 1.484(2) . ?
N C8 1.486(3) . ?
N Li 2.101(3) 2_556 ?
C1 C6 1.417(2) . ?
C1 C2 1.439(2) . ?
C2 C3 1.380(3) . ?
C2 C20 1.542(2) . ?
C3 C4 1.396(3) . ?
C4 C5 1.387(3) . ?
C4 C16 1.541(3) . ?
C5 C6 1.391(3) . ?
C6 C7 1.512(2) . ?
C9 C10 1.505(3) . ?
C10 C11 1.387(3) . ?
C10 C15 1.391(3) . ?
C11 C12 1.383(3) . ?
C12 C13 1.373(4) . ?
C13 C14 1.362(4) . ?
C14 C15 1.386(4) . ?
C16 C19 1.526(3) . ?
C16 C17 1.532(4) . ?
C16 C18 1.534(4) . ?
C20 C21 1.530(3) . ?
C20 C23 1.536(3) . ?
C20 C22 1.541(3) . ?
